data_1507124
loop_
_publ_author_name
'Bonauer, Christoph'
'Zabel, Manfred'
'K\"onig, Burkhard'

_publ_section_title
;
 Synthesis and peptide binding properties of methoxypyrrole amino acids
 (MOPAS).
;
_journal_issue 9
_journal_name_full 'Organic letters'
_journal_page_first 1349
_journal_page_last 1352
_journal_paper_doi 10.1021/ol049855x
_journal_volume 6
_journal_year 2004
_chemical_compound_source 'see text'
_chemical_formula_moiety 'C10 H13 N O4'
_chemical_formula_structural '3(C10 H13 N O4)'
_chemical_formula_sum 'C10 H13 N O4'
_chemical_formula_weight 211.21
_chemical_name_systematic
;
 ?
;
_space_group_IT_number 2
_symmetry_cell_setting triclinic
_symmetry_space_group_name_Hall '-P 1'
_symmetry_space_group_name_H-M 'P -1'
_atom_sites_solution_hydrogens geom
_atom_sites_solution_primary direct
_atom_sites_solution_secondary difmap
_cell_angle_alpha 69.719(12)
_cell_angle_beta 70.868(13)
_cell_angle_gamma 63.879(12)
_cell_formula_units_Z 6
_cell_length_a 11.3701(12)
_cell_length_b 12.0463(13)
_cell_length_c 14.0990(16)
_cell_measurement_reflns_used 4054
_cell_measurement_temperature 173
_cell_measurement_theta_max 25.79
_cell_measurement_theta_min 1.94
_cell_volume 1590.8(4)
_computing_cell_refinement 'STOE (1998)'
_computing_data_collection 'STOE (1998)'
_computing_data_reduction 'STOE (1998)'
_computing_molecular_graphics 'PLATON (Spek, 1990)'
_computing_publication_material 'PLATON (Spek, 1990)'
_computing_structure_refinement 'SHELXL-97 (Sheldrick, 1997)'
_computing_structure_solution 'SIR-97 (Altomare, 1993)'
_diffrn_ambient_temperature 173(1)
_diffrn_measured_fraction_theta_full 0.93
_diffrn_measured_fraction_theta_max 0.93
_diffrn_measurement_device_type 'STOE-IPDS diffractometer'
_diffrn_measurement_method rotation
_diffrn_radiation_monochromator graphite
_diffrn_radiation_source 'fine-focus sealed tube'
_diffrn_radiation_type 'Mo K\a'
_diffrn_radiation_wavelength 0.71073
_diffrn_reflns_av_R_equivalents 0.1081
_diffrn_reflns_av_sigmaI/netI 0.1535
_diffrn_reflns_limit_h_max 13
_diffrn_reflns_limit_h_min -13
_diffrn_reflns_limit_k_max 14
_diffrn_reflns_limit_k_min -14
_diffrn_reflns_limit_l_max 17
_diffrn_reflns_limit_l_min -17
_diffrn_reflns_number 11929
_diffrn_reflns_reduction_process
;
 ?
;
_diffrn_reflns_theta_full 25.79
_diffrn_reflns_theta_max 25.79
_diffrn_reflns_theta_min 1.94
_diffrn_standards_decay_% 0
_diffrn_standards_interval_count 0
_diffrn_standards_interval_time 0
_diffrn_standards_number 0
_exptl_absorpt_coefficient_mu 0.103
_exptl_absorpt_correction_type none
_exptl_crystal_colour colourless
_exptl_crystal_density_diffrn 1.323
_exptl_crystal_density_method 'Not Measured'
_exptl_crystal_description prism
_exptl_crystal_F_000 672
_exptl_crystal_size_max 0.32
_exptl_crystal_size_mid 0.28
_exptl_crystal_size_min 0.20
_refine_diff_density_max 0.655
_refine_diff_density_min -0.292
_refine_diff_density_rms 0.064
_refine_ls_extinction_method none
_refine_ls_goodness_of_fit_ref 0.818
_refine_ls_hydrogen_treatment mixed
_refine_ls_matrix_type full
_refine_ls_number_parameters 406
_refine_ls_number_reflns 5712
_refine_ls_number_restraints 0
_refine_ls_restrained_S_all 0.818
_refine_ls_R_factor_all 0.1439
_refine_ls_R_factor_gt 0.0663
_refine_ls_shift/su_max 0.000
_refine_ls_shift/su_mean 0.000
_refine_ls_structure_factor_coef Fsqd
_refine_ls_weighting_details 'calc w=1/[\s^2^(Fo^2^)+(0.0683P)^2^+0.0000P] where P=(Fo^2^+2Fc^2^)/3'
_refine_ls_weighting_scheme calc
_refine_ls_wR_factor_gt 0.1454
_refine_ls_wR_factor_ref 0.1734
_reflns_number_gt 2501
_reflns_number_total 5712
_reflns_threshold_expression I>4\\s(I)
_cod_data_source_file ol049855xsi20040126_052749.cif
_cod_data_source_block b038
_cod_depositor_comments
;
The following automatic conversions were performed:

'_symmetry_cell_setting' value 'Triclinic' changed to 'triclinic'
according to /home/saulius/struct/CIF-dictionaries/cif_core.dic
dictionary named 'cif_core.dic' version 2.4.1 from 2010-06-29.

Automatic conversion script
Id: cif_fix_values 1715 2011-07-08 13:25:40Z adriana 
;
_cod_database_code 1507124

loop_
_symmetry_equiv_pos_as_xyz
x,y,z
-x,-y,-z

loop_
_atom_site_aniso_label
_atom_site_aniso_U_11
_atom_site_aniso_U_22
_atom_site_aniso_U_33
_atom_site_aniso_U_23
_atom_site_aniso_U_13
_atom_site_aniso_U_12
O1 0.106(3) 0.077(2) 0.0402(16) 0.0077(16) -0.0094(17) -0.059(2)
O2 0.064(2) 0.065(2) 0.0367(14) -0.0266(14) 0.0050(14) -0.0308(18)
O3 0.0454(17) 0.0464(17) 0.0274(12) -0.0092(12) 0.0006(12) -0.0173(14)
O4 0.0487(17) 0.0442(18) 0.0271(12) -0.0075(12) 0.0021(11) -0.0206(14)
N1 0.045(2) 0.045(2) 0.0236(14) -0.0044(14) -0.0018(13) -0.0227(18)
C1 0.048(3) 0.057(3) 0.0258(18) -0.0010(18) -0.0089(17) -0.028(2)
C2 0.052(3) 0.069(3) 0.0264(18) -0.012(2) -0.0018(17) -0.041(2)
C3 0.042(2) 0.056(3) 0.0275(18) -0.0139(18) -0.0014(16) -0.025(2)
C4 0.034(2) 0.049(3) 0.0291(18) -0.0090(17) -0.0043(15) -0.021(2)
C5 0.072(3) 0.060(3) 0.036(2) 0.002(2) -0.012(2) -0.038(3)
C6 0.090(4) 0.108(4) 0.0280(19) -0.025(2) 0.012(2) -0.076(4)
C7 0.071(4) 0.063(3) 0.072(3) -0.027(3) 0.001(3) -0.023(3)
C8 0.030(2) 0.042(3) 0.0320(19) -0.0117(17) -0.0038(16) -0.0119(19)
C9 0.056(3) 0.047(3) 0.0323(19) -0.0001(18) -0.0016(18) -0.027(2)
C10 0.069(3) 0.044(3) 0.047(2) -0.006(2) -0.006(2) -0.020(3)
O5 0.0441(16) 0.0428(17) 0.0370(13) -0.0173(12) -0.0009(12) -0.0178(14)
O6 0.093(3) 0.059(2) 0.0457(17) 0.0048(16) -0.0003(17) -0.042(2)
O7 0.0428(16) 0.0424(17) 0.0309(13) -0.0100(12) 0.0014(12) -0.0171(14)
O8 0.0497(17) 0.0390(17) 0.0292(13) -0.0030(12) 0.0039(12) -0.0202(15)
N2 0.0390(19) 0.043(2) 0.0254(14) -0.0078(14) -0.0013(13) -0.0184(17)
C11 0.042(2) 0.045(2) 0.0237(17) -0.0042(16) -0.0040(16) -0.024(2)
C12 0.037(2) 0.051(3) 0.0260(17) -0.0133(18) -0.0041(15) -0.021(2)
C13 0.033(2) 0.039(2) 0.0300(17) -0.0118(17) -0.0054(15) -0.0147(19)
C14 0.033(2) 0.030(2) 0.0267(16) -0.0095(15) -0.0053(15) -0.0092(18)
C15 0.058(3) 0.051(3) 0.037(2) -0.006(2) -0.0066(19) -0.027(2)
C16 0.045(2) 0.066(3) 0.0280(17) -0.0109(18) 0.0015(16) -0.032(2)
C17 0.044(3) 0.045(3) 0.064(3) -0.014(2) -0.010(2) -0.010(2)
C18 0.029(2) 0.036(2) 0.0294(18) -0.0080(16) -0.0071(16) -0.0107(18)
C19 0.065(3) 0.053(3) 0.033(2) -0.001(2) 0.0063(19) -0.033(3)
C20 0.072(3) 0.046(3) 0.045(2) 0.001(2) -0.002(2) -0.031(3)
O9 0.072(2) 0.057(2) 0.0377(14) 0.0066(14) -0.0083(14) -0.0400(18)
O10 0.0413(16) 0.0435(17) 0.0377(13) -0.0130(12) -0.0023(12) -0.0153(14)
O11 0.0519(19) 0.0455(18) 0.0408(15) -0.0061(13) 0.0084(14) -0.0237(16)
O12 0.069(2) 0.0359(18) 0.0548(17) -0.0019(14) 0.0209(15) -0.0221(17)
N3 0.0334(17) 0.038(2) 0.0264(14) -0.0064(13) -0.0001(12) -0.0165(16)
C21 0.038(2) 0.044(2) 0.0233(16) -0.0067(17) -0.0024(15) -0.024(2)
C22 0.040(2) 0.046(2) 0.0244(17) -0.0097(17) -0.0054(16) -0.022(2)
C23 0.037(2) 0.037(2) 0.0272(17) -0.0124(16) -0.0017(15) -0.0160(19)
C24 0.036(2) 0.035(2) 0.0324(18) -0.0080(16) -0.0060(16) -0.0156(19)
C25 0.047(2) 0.047(3) 0.035(2) -0.0036(19) -0.0109(18) -0.025(2)
C26 0.044(2) 0.053(3) 0.0259(17) -0.0130(17) 0.0026(16) -0.031(2)
C27 0.044(3) 0.053(3) 0.047(2) -0.007(2) -0.007(2) -0.013(2)
C28 0.041(2) 0.038(3) 0.0345(19) -0.0097(18) 0.0025(18) -0.019(2)
C29 0.132(7) 0.036(3) 0.108(5) 0.021(3) 0.035(5) 0.009(4)
C30 0.230(12) 0.273(15) 0.096(5) 0.064(7) -0.069(6) -0.192(12)

loop_
_atom_site_label
_atom_site_type_symbol
_atom_site_thermal_displace_type
_atom_site_fract_x
_atom_site_fract_y
_atom_site_fract_z
_atom_site_occupancy
_atom_site_U_iso_or_equiv
_atom_site_calc_flag
_atom_site_refinement_flags
O1 O Uani 0.8189(4) 0.2237(3) 0.6710(2) 1.000 0.0725(13) . .
O2 O Uani 0.6849(3) 0.7428(3) 0.56814(19) 1.000 0.0526(11) . .
O3 O Uani 0.9591(3) 0.6397(3) 0.27852(17) 1.000 0.0417(9) . .
O4 O Uani 0.8354(3) 0.8032(3) 0.35423(17) 1.000 0.0417(9) . .
N1 N Uani 0.8843(3) 0.4753(3) 0.4606(2) 1.000 0.0381(11) . .
C1 C Uani 0.8275(4) 0.4170(4) 0.5576(3) 1.000 0.0425(15) . .
C2 C Uani 0.7435(4) 0.5128(4) 0.6098(3) 1.000 0.0435(15) . .
C3 C Uani 0.7503(4) 0.6279(4) 0.5441(3) 1.000 0.0396(13) . .
C4 C Uani 0.8397(4) 0.6009(4) 0.4506(3) 1.000 0.0359(13) . .
C5 C Uani 0.8610(5) 0.2837(5) 0.5864(3) 1.000 0.0544(16) . .
C6 C Uani 0.6561(5) 0.4965(6) 0.7176(3) 1.000 0.064(2) . .
C7 C Uani 0.5602(5) 0.8116(5) 0.5351(4) 1.000 0.0705(19) . .
C8 C Uani 0.8841(4) 0.6828(4) 0.3528(3) 1.000 0.0351(14) . .
C9 C Uani 0.8680(5) 0.8912(4) 0.2566(3) 1.000 0.0468(15) . .
C10 C Uani 0.8216(5) 1.0179(4) 0.2771(3) 1.000 0.0567(16) . .
O5 O Uani 0.6101(3) 0.8067(3) 0.21578(18) 1.000 0.0404(9) . .
O6 O Uani 0.7559(4) 0.2861(3) 0.3638(2) 1.000 0.0694(13) . .
O7 O Uani 0.9399(3) 0.6675(3) -0.03963(17) 1.000 0.0403(9) . .
O8 O Uani 0.7963(3) 0.8435(3) 0.01686(17) 1.000 0.0426(9) . .
N2 N Uani 0.8440(3) 0.5192(3) 0.1455(2) 1.000 0.0361(10) . .
C11 C Uani 0.7739(4) 0.4728(4) 0.2403(2) 1.000 0.0358(11) . .
C12 C Uani 0.6780(4) 0.5744(4) 0.2803(3) 1.000 0.0356(13) . .
C13 C Uani 0.6885(4) 0.6848(4) 0.2063(3) 1.000 0.0327(11) . .
C14 C Uani 0.7916(4) 0.6482(3) 0.1227(2) 1.000 0.0303(11) . .
C15 C Uani 0.8101(5) 0.3364(4) 0.2802(3) 1.000 0.0482(16) . .
C16 C Uani 0.5776(4) 0.5704(5) 0.3811(3) 1.000 0.0445(13) . .
C17 C Uani 0.4973(4) 0.8616(4) 0.1672(3) 1.000 0.0535(17) . .
C18 C Uani 0.8501(4) 0.7191(4) 0.0253(3) 1.000 0.0316(11) . .
C19 C Uani 0.8455(5) 0.9231(4) -0.0794(3) 1.000 0.0532(16) . .
C20 C Uani 0.7954(5) 1.0526(4) -0.0641(3) 1.000 0.0570(16) . .
O9 O Uani 1.2249(3) 0.7092(3) -0.0512(2) 1.000 0.0554(11) . .
O10 O Uani 1.4357(3) 0.1868(3) 0.10346(18) 1.000 0.0416(9) . .
O11 O Uani 1.0645(3) 0.3026(3) 0.33902(19) 1.000 0.0500(10) . .
O12 O Uani 1.2397(3) 0.1347(3) 0.2931(2) 1.000 0.0639(11) . .
N3 N Uani 1.1578(3) 0.4612(3) 0.1627(2) 1.000 0.0333(10) . .
C21 C Uani 1.2271(4) 0.5157(4) 0.0707(2) 1.000 0.0332(11) . .
C22 C Uani 1.3401(4) 0.4183(4) 0.0362(2) 1.000 0.0344(11) . .
C23 C Uani 1.3398(4) 0.3053(4) 0.1094(3) 1.000 0.0328(11) . .
C24 C Uani 1.2260(4) 0.3357(4) 0.1872(3) 1.000 0.0338(11) . .
C25 C Uani 1.1756(4) 0.6514(4) 0.0302(3) 1.000 0.0412(14) . .
C26 C Uani 1.4448(4) 0.4298(4) -0.0611(2) 1.000 0.0376(13) . .
C27 C Uani 1.5309(4) 0.1443(4) 0.1662(3) 1.000 0.0520(16) . .
C28 C Uani 1.1681(4) 0.2564(4) 0.2807(3) 1.000 0.0386(14) . .
C29 C Uani 1.1835(8) 0.0505(6) 0.3849(6) 1.000 0.135(3) . .
C30 C Uani 1.2774(11) -0.0343(12) 0.4248(6) 1.000 0.183(7) . .
H1 H Uiso 0.94150 0.43520 0.41260 1.000 0.0460 calc R
H5A H Uiso 0.92080 0.23690 0.53640 1.000 0.0650 calc R
H6A H Uiso 0.59240 0.46110 0.71940 1.000 0.0770 calc R
H6B H Uiso 0.71270 0.43840 0.76770 1.000 0.0770 calc R
H6C H Uiso 0.60700 0.57940 0.73520 1.000 0.0770 calc R
H7A H Uiso 0.57640 0.82570 0.45990 1.000 0.0850 calc R
H7B H Uiso 0.50200 0.76230 0.56880 1.000 0.0850 calc R
H7C H Uiso 0.51670 0.89380 0.55390 1.000 0.0850 calc R
H9A H Uiso 0.96590 0.86050 0.22910 1.000 0.0560 calc R
H9B H Uiso 0.82310 0.89660 0.20480 1.000 0.0560 calc R
H10A H Uiso 0.72440 1.04810 0.30330 1.000 0.0670 calc R
H10B H Uiso 0.86620 1.01150 0.32870 1.000 0.0670 calc R
H10C H Uiso 0.84330 1.07790 0.21290 1.000 0.0670 calc R
H2 H Uiso 0.91190 0.47240 0.10620 1.000 0.0440 calc R
H15A H Uiso 0.88040 0.28260 0.23860 1.000 0.0580 calc R
H16A H Uiso 0.52030 0.52850 0.38170 1.000 0.0530 calc R
H16B H Uiso 0.62470 0.52260 0.43840 1.000 0.0530 calc R
H16C H Uiso 0.52230 0.65730 0.38900 1.000 0.0530 calc R
H17A H Uiso 0.52910 0.86310 0.09340 1.000 0.0640 calc R
H17B H Uiso 0.44090 0.81050 0.19930 1.000 0.0640 calc R
H17C H Uiso 0.44500 0.94870 0.17570 1.000 0.0640 calc R
H19A H Uiso 0.94470 0.88850 -0.09640 1.000 0.0640 calc R
H19B H Uiso 0.81280 0.92490 -0.13710 1.000 0.0640 calc R
H20A H Uiso 0.69720 1.08580 -0.04710 1.000 0.0680 calc R
H20B H Uiso 0.82910 1.04990 -0.00740 1.000 0.0680 calc R
H20C H Uiso 0.82640 1.10820 -0.12770 1.000 0.0680 calc R
H3 H Uiso 1.08110 0.50280 0.19900 1.000 0.0400 calc R
H25A H Uiso 1.09650 0.69990 0.07020 1.000 0.0500 calc R
H26A H Uiso 1.40290 0.46610 -0.12120 1.000 0.0450 calc R
H26B H Uiso 1.48630 0.48540 -0.06020 1.000 0.0450 calc R
H26C H Uiso 1.51340 0.34530 -0.06540 1.000 0.0450 calc R
H27A H Uiso 1.57730 0.20380 0.14390 1.000 0.0630 calc R
H27B H Uiso 1.48440 0.14050 0.23870 1.000 0.0630 calc R
H27C H Uiso 1.59620 0.05940 0.15900 1.000 0.0630 calc R
H29A H Uiso 1.11740 0.10050 0.43530 1.000 0.1620 calc R
H29B H Uiso 1.13790 0.01240 0.36340 1.000 0.1620 calc R
H30A H Uiso 1.34120 -0.08450 0.37490 1.000 0.2210 calc R
H30B H Uiso 1.24270 -0.08990 0.48610 1.000 0.2210 calc R
H30C H Uiso 1.32270 0.00440 0.44480 1.000 0.2210 calc R

loop_
_atom_type_symbol
_atom_type_description
_atom_type_scat_dispersion_real
_atom_type_scat_dispersion_imag
_atom_type_scat_source
O O 0.0106 0.0060 'International Tables Vol C Tables 4.2.6.8 and 6.1.1.4'
N N 0.0061 0.0033 'International Tables Vol C Tables 4.2.6.8 and 6.1.1.4'
H H 0.0000 0.0000 'International Tables Vol C Tables 4.2.6.8 and 6.1.1.4'
C C 0.0033 0.0016 'International Tables Vol C Tables 4.2.6.8 and 6.1.1.4'

loop_
_geom_angle_atom_site_label_1
_geom_angle_atom_site_label_2
_geom_angle_atom_site_label_3
_geom_angle
_geom_angle_publ_flag
C3 O2 C7 112.4(4) yes
C8 O4 C9 116.2(3) yes
C13 O5 C17 112.7(4) yes
C18 O8 C19 116.8(3) yes
C23 O10 C27 113.2(3) yes
C28 O12 C29 115.2(4) yes
C1 N1 C4 110.4(3) yes
C1 N1 H1 124.81 no
C4 N1 H1 124.84 no
C11 N2 C14 109.2(3) yes
C14 N2 H2 125.40 no
C11 N2 H2 125.38 no
C21 N3 C24 109.2(3) yes
C24 N3 H3 125.46 no
C21 N3 H3 125.30 no
N1 C1 C2 106.9(4) yes
N1 C1 C5 120.6(4) yes
C2 C1 C5 132.5(4) no
C3 C2 C6 125.7(4) no
C1 C2 C6 126.5(4) no
C1 C2 C3 107.8(4) no
O2 C3 C4 127.3(4) yes
C2 C3 C4 107.3(4) no
O2 C3 C2 125.4(4) yes
N1 C4 C8 119.9(4) yes
N1 C4 C3 107.7(4) yes
C3 C4 C8 132.4(4) no
O1 C5 C1 125.2(4) yes
O4 C8 C4 113.6(3) yes
O3 C8 C4 121.8(4) yes
O3 C8 O4 124.6(4) yes
O4 C9 C10 108.2(3) yes
O1 C5 H5A 117.41 no
C1 C5 H5A 117.43 no
C2 C6 H6B 109.43 no
C2 C6 H6A 109.45 no
H6B C6 H6C 109.48 no
H6A C6 H6C 109.49 no
H6A C6 H6B 109.48 no
C2 C6 H6C 109.51 no
H7A C7 H7C 109.52 no
H7B C7 H7C 109.46 no
H7A C7 H7B 109.40 no
O2 C7 H7A 109.46 no
O2 C7 H7B 109.45 no
O2 C7 H7C 109.53 no
C10 C9 H9B 110.07 no
C10 C9 H9A 109.94 no
O4 C9 H9B 110.10 no
H9A C9 H9B 108.49 no
O4 C9 H9A 110.04 no
C9 C10 H10A 109.37 no
H10A C10 H10B 109.52 no
H10A C10 H10C 109.46 no
C9 C10 H10C 109.46 no
C9 C10 H10B 109.46 no
H10B C10 H10C 109.55 no
N2 C11 C15 119.3(4) yes
N2 C11 C12 108.7(4) yes
C12 C11 C15 132.0(3) no
C13 C12 C16 125.8(4) no
C11 C12 C16 127.7(4) no
C11 C12 C13 106.4(4) no
C12 C13 C14 108.3(4) no
O5 C13 C14 126.7(4) yes
O5 C13 C12 125.1(4) yes
N2 C14 C13 107.4(3) yes
N2 C14 C18 119.1(3) yes
C13 C14 C18 133.5(3) no
O6 C15 C11 124.2(4) yes
O8 C18 C14 112.6(3) yes
O7 C18 O8 124.4(4) yes
O7 C18 C14 123.0(4) yes
O8 C19 C20 107.8(3) yes
O6 C15 H15A 117.87 no
C11 C15 H15A 117.88 no
H16A C16 H16C 109.48 no
C12 C16 H16A 109.48 no
H16A C16 H16B 109.40 no
C12 C16 H16B 109.52 no
C12 C16 H16C 109.52 no
H16B C16 H16C 109.43 no
O5 C17 H17B 109.50 no
H17B C17 H17C 109.46 no
O5 C17 H17A 109.47 no
H17A C17 H17B 109.47 no
H17A C17 H17C 109.42 no
O5 C17 H17C 109.51 no
C20 C19 H19A 110.08 no
C20 C19 H19B 110.17 no
O8 C19 H19B 110.21 no
H19A C19 H19B 108.45 no
O8 C19 H19A 110.19 no
C19 C20 H20C 109.48 no
H20A C20 H20B 109.47 no
C19 C20 H20A 109.39 no
C19 C20 H20B 109.52 no
H20B C20 H20C 109.48 no
H20A C20 H20C 109.48 no
N3 C21 C25 119.6(4) yes
N3 C21 C22 107.6(3) yes
C22 C21 C25 132.8(3) no
C23 C22 C26 125.6(4) no
C21 C22 C26 127.3(3) no
C21 C22 C23 107.1(3) no
O10 C23 C22 125.0(4) yes
O10 C23 C24 127.4(4) yes
C22 C23 C24 107.6(4) no
N3 C24 C23 108.5(4) yes
C23 C24 C28 132.5(4) no
N3 C24 C28 118.9(4) yes
O9 C25 C21 125.4(4) yes
O11 C28 O12 124.7(4) yes
O11 C28 C24 122.1(4) yes
O12 C28 C24 113.2(4) yes
O12 C29 C30 108.0(9) yes
O9 C25 H25A 117.30 no
C21 C25 H25A 117.26 no
C22 C26 H26A 109.46 no
C22 C26 H26B 109.51 no
C22 C26 H26C 109.48 no
H26A C26 H26B 109.48 no
H26A C26 H26C 109.40 no
H26B C26 H26C 109.51 no
O10 C27 H27A 109.44 no
O10 C27 H27B 109.46 no
O10 C27 H27C 109.44 no
H27A C27 H27B 109.50 no
H27A C27 H27C 109.50 no
H27B C27 H27C 109.50 no
O12 C29 H29A 110.09 no
O12 C29 H29B 110.15 no
C30 C29 H29A 110.06 no
C30 C29 H29B 110.10 no
H29A C29 H29B 108.44 no
C29 C30 H30A 109.47 no
C29 C30 H30B 109.49 no
C29 C30 H30C 109.47 no
H30A C30 H30B 109.44 no
H30A C30 H30C 109.43 no
H30B C30 H30C 109.54 no

loop_
_geom_bond_atom_site_label_1
_geom_bond_atom_site_label_2
_geom_bond_distance
_geom_bond_publ_flag
O1 C5 1.228(5) yes
O2 C3 1.355(5) yes
O2 C7 1.430(7) yes
O3 C8 1.223(5) yes
O4 C8 1.310(6) yes
O4 C9 1.468(5) yes
O5 C13 1.369(6) yes
O5 C17 1.437(6) yes
O6 C15 1.222(5) yes
O7 C18 1.221(5) yes
O8 C18 1.323(6) yes
O8 C19 1.465(5) yes
O9 C25 1.218(5) yes
O10 C27 1.429(6) yes
O10 C23 1.373(6) yes
O11 C28 1.216(6) yes
O12 C28 1.307(6) yes
O12 C29 1.494(9) yes
N1 C1 1.391(5) yes
N1 C4 1.338(6) yes
N1 H1 0.8808 no
N2 C14 1.355(5) yes
N2 C11 1.382(4) yes
N2 H2 0.8796 no
N3 C24 1.337(6) yes
N3 C21 1.389(5) yes
N3 H3 0.8798 no
C1 C5 1.414(7) no
C1 C2 1.394(6) no
C2 C6 1.520(6) no
C2 C3 1.394(6) no
C3 C4 1.416(6) no
C4 C8 1.473(6) no
C9 C10 1.479(6) no
C5 H5A 0.9492 no
C6 H6C 0.9801 no
C6 H6B 0.9806 no
C6 H6A 0.9795 no
C7 H7B 0.9801 no
C7 H7C 0.9799 no
C7 H7A 0.9806 no
C9 H9A 0.9900 no
C9 H9B 0.9902 no
C10 H10B 0.9802 no
C10 H10A 0.9807 no
C10 H10C 0.9796 no
C11 C12 1.380(6) no
C11 C15 1.450(6) no
C12 C16 1.504(6) no
C12 C13 1.403(6) no
C13 C14 1.399(5) no
C14 C18 1.465(5) no
C19 C20 1.475(6) no
C15 H15A 0.9503 no
C16 H16A 0.9810 no
C16 H16C 0.9793 no
C16 H16B 0.9801 no
C17 H17B 0.9794 no
C17 H17C 0.9798 no
C17 H17A 0.9797 no
C19 H19B 0.9897 no
C19 H19A 0.9907 no
C20 H20C 0.9804 no
C20 H20A 0.9808 no
C20 H20B 0.9791 no
C21 C25 1.439(6) no
C21 C22 1.387(6) no
C22 C23 1.395(6) no
C22 C26 1.504(5) no
C23 C24 1.394(6) no
C24 C28 1.482(6) no
C29 C30 1.239(15) no
C25 H25A 0.9495 no
C26 H26A 0.9800 no
C26 H26B 0.9795 no
C26 H26C 0.9802 no
C27 H27A 0.9793 no
C27 H27B 0.9804 no
C27 H27C 0.9806 no
C29 H29A 0.9903 no
C29 H29B 0.9901 no
C30 H30A 0.9803 no
C30 H30B 0.9793 no
C30 H30C 0.9797 no

loop_
_geom_contact_atom_site_label_1
_geom_contact_atom_site_label_2
_geom_contact_distance
_geom_contact_site_symmetry_2
_geom_contact_publ_flag
O1 C6 3.162(7) . no
O2 O4 2.957(4) . no
O2 C28 3.114(6) 2_766 no
O3 C13 3.316(6) . no
O3 N3 2.852(4) . no
O3 C14 3.298(5) . no
O3 N1 2.786(4) . no
O4 O2 2.957(4) . no
O4 C7 3.313(7) . no
O5 O8 2.935(4) . no
O6 C16 3.169(6) . no
O7 C25 3.054(6) . no
O7 N2 2.795(4) . no
O7 C24 3.253(6) 2_765 no
O7 N2 2.895(5) 2_765 no
O8 O5 2.935(4) . no
O8 C17 3.323(6) . no
O9 C26 3.207(6) . no
O10 O12 2.945(4) . no
O11 C15 3.086(7) . no
O11 N1 2.807(4) . no
O11 N3 2.778(4) . no
O12 C27 3.238(6) . no
O12 O10 2.945(4) . no
O1 H9A 2.8431 2_766 no
O1 H20C 2.7046 1_546 no
O1 H29B 2.8523 2_756 no
O2 H6C 2.6759 . no
O3 H3 2.0369 . no
O3 H9B 2.7674 . no
O3 H25A 2.8472 . no
O3 H9A 2.5352 . no
O3 H1 2.5768 . no
O4 H7A 2.7688 . no
O5 H27C 2.8111 1_465 no
O5 H16C 2.6715 . no
O6 H30B 2.5664 2_756 no
O7 H2 2.0297 2_765 no
O7 H2 2.5946 . no
O7 H19B 2.8273 . no
O7 H19A 2.5206 . no
O8 H17A 2.8011 . no
O9 H10C 2.7804 2_775 no
O9 H27A 2.6578 2_865 no
O10 H17C 2.6559 1_645 no
O10 H26C 2.6551 . no
O10 H17A 2.9055 2_765 no
O11 H29A 2.2553 . no
O11 H1 1.9530 . no
O11 H5A 2.7698 . no
O11 H3 2.5700 . no
O12 H27B 2.6588 . no
O12 H19B 2.8358 2_765 no
N1 O3 2.786(4) . no
N1 C4 3.391(6) 2_766 no
N1 O11 2.807(4) . no
N2 O7 2.795(4) . no
N2 O7 2.895(5) 2_765 no
N3 O11 2.778(4) . no
N3 O3 2.852(4) . no
N3 C6 3.387(7) 2_766 no
N1 H16B 2.8524 . no
N2 H3 2.9388 . no
N2 H26A 2.8601 2_765 no
N3 H6B 2.8163 2_766 no
C1 C8 3.462(7) 2_766 no
C4 N1 3.391(6) 2_766 no
C5 C8 3.492(8) 2_766 no
C6 N3 3.387(7) 2_766 no
C6 C21 3.580(6) 2_766 no
C6 O1 3.162(7) . no
C6 C26 3.347(6) 1_456 no
C7 O4 3.313(7) . no
C7 C30 3.496(15) 1_465 no
C8 C13 3.485(7) . no
C8 C5 3.492(8) 2_766 no
C8 C1 3.462(7) 2_766 no
C13 C8 3.485(7) . no
C13 O3 3.316(6) . no
C14 O3 3.298(5) . no
C14 C22 3.522(6) 2_765 no
C15 O11 3.086(7) . no
C16 O6 3.169(6) . no
C16 C16 3.471(6) 2_666 no
C17 C27 3.585(7) 1_465 no
C17 O8 3.323(6) . no
C18 C23 3.462(7) 2_765 no
C18 C25 3.441(7) . no
C21 C6 3.580(6) 2_766 no
C22 C14 3.522(6) 2_765 no
C23 C18 3.462(7) 2_765 no
C24 O7 3.253(6) 2_765 no
C25 O7 3.054(6) . no
C25 C18 3.441(7) . no
C26 O9 3.207(6) . no
C26 C6 3.347(6) 1_654 no
C26 C26 3.565(6) 2_865 no
C27 C17 3.585(7) 1_645 no
C27 O12 3.238(6) . no
C28 O2 3.114(6) 2_766 no
C30 C7 3.496(15) 1_645 no
C1 H16B 2.8696 . no
C2 H16B 3.0789 . no
C2 H7B 3.0784 . no
C4 H16B 3.0518 . no
C4 H7A 3.0271 . no
C6 H26B 3.0874 1_456 no
C6 H16A 2.9561 2_666 no
C7 H30C 2.9981 1_465 no
C11 H26A 2.7305 2_765 no
C12 H26A 2.9364 2_765 no
C14 H26A 3.0853 2_765 no
C14 H17A 3.0073 . no
C16 H16B 3.0786 2_666 no
C16 H6A 2.9499 2_666 no
C17 H20A 2.9388 2_675 no
C17 H30A 3.0072 1_465 no
C17 H27C 3.0064 1_465 no
C18 H25A 2.9654 . no
C21 H6B 2.8625 2_766 no
C22 H26B 2.8430 2_865 no
C24 H27B 2.9698 . no
C26 H26B 2.7159 2_865 no
C26 H6A 2.9799 1_654 no
C27 H17C 2.8715 1_645 no
C27 H10A 2.9849 1_645 no
C28 H1 3.0798 . no
H1 C28 3.0798 . no
H1 O11 1.9530 . no
H1 H5A 2.4786 . no
H1 O3 2.5768 . no
H2 O7 2.5946 . no
H2 H15A 2.4828 . no
H2 O7 2.0297 2_765 no
H3 N2 2.9388 . no
H3 O3 2.0369 . no
H3 H25A 2.4768 . no
H3 O11 2.5700 . no
H5A H1 2.4786 . no
H5A H29A 2.4555 . no
H5A O11 2.7698 . no
H6A H16A 2.1498 2_666 no
H6A C26 2.9799 1_456 no
H6A H26A 2.5500 1_456 no
H6A C16 2.9499 2_666 no
H6B N3 2.8163 2_766 no
H6B C21 2.8625 2_766 no
H6C O2 2.6759 . no
H7A C4 3.0271 . no
H7A O4 2.7688 . no
H7B C2 3.0784 . no
H7C H7C 2.4141 2_676 no
H9A H20C 2.4414 2_775 no
H9A O3 2.5352 . no
H9A O1 2.8431 2_766 no
H9B O3 2.7674 . no
H9B H27C 2.5841 1_465 no
H10A C27 2.9849 1_465 no
H10C O9 2.7804 2_775 no
H10C H19A 2.5446 2_775 no
H15A H2 2.4828 . no
H16A C6 2.9561 2_666 no
H16A H6A 2.1498 2_666 no
H16A H16B 2.5692 2_666 no
H16B C16 3.0786 2_666 no
H16B N1 2.8524 . no
H16B C1 2.8696 . no
H16B C2 3.0789 . no
H16B H16A 2.5692 2_666 no
H16B C4 3.0518 . no
H16C O5 2.6715 . no
H17A C14 3.0073 . no
H17A O10 2.9055 2_765 no
H17A O8 2.8011 . no
H17C C27 2.8715 1_465 no
H17C H27C 2.5149 1_465 no
H17C O10 2.6559 1_465 no
H19A H10C 2.5446 2_775 no
H19A O7 2.5206 . no
H19B O7 2.8273 . no
H19B O12 2.8358 2_765 no
H20A C17 2.9388 2_675 no
H20C O1 2.7046 1_564 no
H20C H9A 2.4414 2_775 no
H25A O3 2.8472 . no
H25A C18 2.9654 . no
H25A H3 2.4768 . no
H26A H6A 2.5500 1_654 no
H26A N2 2.8601 2_765 no
H26A C11 2.7305 2_765 no
H26A C12 2.9364 2_765 no
H26A C14 3.0853 2_765 no
H26B C6 3.0874 1_654 no
H26B C22 2.8430 2_865 no
H26B C26 2.7159 2_865 no
H26B H26B 1.9898 2_865 no
H26C O10 2.6551 . no
H27A O9 2.6578 2_865 no
H27B O12 2.6588 . no
H27B C24 2.9698 . no
H27C O5 2.8111 1_645 no
H27C C17 3.0064 1_645 no
H27C H9B 2.5841 1_645 no
H27C H17C 2.5149 1_645 no
H29A O11 2.2553 . no
H29A H5A 2.4555 . no
H29B O1 2.8523 2_756 no
H30A C17 3.0072 1_645 no
H30B O6 2.5664 2_756 no
H30C C7 2.9981 1_645 no

loop_
_geom_hbond_atom_site_label_D
_geom_hbond_atom_site_label_H
_geom_hbond_atom_site_label_A
_geom_hbond_distance_DH
_geom_hbond_distance_HA
_geom_hbond_distance_DA
_geom_hbond_angle_DHA
_geom_hbond_site_symmetry_A
_geom_hbond_publ_flag
N1 H1 O11 0.8808 1.9530 2.807(4) 163.05 . yes
N2 H2 O7 0.8796 2.0297 2.895(5) 167.57 2_765 yes
N3 H3 O3 0.8798 2.0369 2.852(4) 153.58 . yes
C29 H29A O11 0.9903 2.2553 2.658(8) 102.92 . yes
C30 H30B O6 0.9793 2.5664 3.497(11) 158.79 2_756 yes

loop_
_geom_torsion_atom_site_label_1
_geom_torsion_atom_site_label_2
_geom_torsion_atom_site_label_3
_geom_torsion_atom_site_label_4
_geom_torsion
_geom_torsion_publ_flag
C7 O2 C3 C4 87.1(6) no
C7 O2 C3 C2 -94.7(5) no
C8 O4 C9 C10 -171.9(5) no
C9 O4 C8 C4 -175.7(4) no
C9 O4 C8 O3 4.1(7) no
C17 O5 C13 C14 84.9(6) no
C17 O5 C13 C12 -95.1(5) no
C19 O8 C18 C14 -178.3(4) no
C18 O8 C19 C20 -168.0(4) no
C19 O8 C18 O7 2.7(7) no
C27 O10 C23 C24 -79.8(6) no
C27 O10 C23 C22 100.4(5) no
C29 O12 C28 O11 1.9(8) no
C29 O12 C28 C24 -178.5(5) no
C28 O12 C29 C30 -139.6(7) no
C1 N1 C4 C8 -178.5(4) no
C4 N1 C1 C5 -179.3(5) no
C1 N1 C4 C3 0.2(5) no
C4 N1 C1 C2 -0.1(6) no
C11 N2 C14 C13 1.8(5) no
C14 N2 C11 C12 -2.2(5) no
C11 N2 C14 C18 179.9(4) no
C14 N2 C11 C15 178.6(4) no
C21 N3 C24 C23 -1.8(5) no
C24 N3 C21 C25 -177.8(4) no
C21 N3 C24 C28 -177.5(4) no
C24 N3 C21 C22 2.0(5) no
N1 C1 C2 C3 0.0(6) no
N1 C1 C2 C6 178.1(5) no
C2 C1 C5 O1 -1.0(11) no
C5 C1 C2 C6 -2.9(10) no
C5 C1 C2 C3 179.0(6) no
N1 C1 C5 O1 177.9(5) no
C1 C2 C3 C4 0.2(6) no
C1 C2 C3 O2 -178.4(5) no
C6 C2 C3 C4 -178.0(5) no
C6 C2 C3 O2 3.5(8) no
O2 C3 C4 C8 -3.2(9) no
O2 C3 C4 N1 178.3(5) no
C2 C3 C4 N1 -0.2(6) no
C2 C3 C4 C8 178.3(5) no
C3 C4 C8 O3 -176.7(5) no
C3 C4 C8 O4 3.1(8) no
N1 C4 C8 O3 1.7(8) no
N1 C4 C8 O4 -178.5(4) no
N2 C11 C12 C16 179.5(5) no
N2 C11 C12 C13 1.6(5) no
N2 C11 C15 O6 178.7(5) no
C15 C11 C12 C16 -1.4(9) no
C15 C11 C12 C13 -179.4(5) no
C12 C11 C15 O6 -0.3(10) no
C16 C12 C13 C14 -178.4(5) no
C11 C12 C13 C14 -0.4(6) no
C16 C12 C13 O5 1.5(8) no
C11 C12 C13 O5 179.5(5) no
O5 C13 C14 N2 179.2(4) no
O5 C13 C14 C18 1.5(9) no
C12 C13 C14 N2 -0.9(5) no
C12 C13 C14 C18 -178.6(5) no
N2 C14 C18 O7 4.1(7) no
C13 C14 C18 O8 2.5(8) no
C13 C14 C18 O7 -178.4(5) no
N2 C14 C18 O8 -175.0(4) no
C22 C21 C25 O9 3.0(9) no
N3 C21 C22 C23 -1.4(5) no
C25 C21 C22 C26 -1.4(9) no
N3 C21 C25 O9 -177.3(5) no
C25 C21 C22 C23 178.4(5) no
N3 C21 C22 C26 178.8(4) no
C26 C22 C23 C24 -179.9(4) no
C26 C22 C23 O10 -0.1(8) no
C21 C22 C23 O10 -179.9(4) no
C21 C22 C23 C24 0.3(5) no
O10 C23 C24 N3 -178.9(4) no
C22 C23 C24 N3 0.9(6) no
C22 C23 C24 C28 175.8(5) no
O10 C23 C24 C28 -4.0(9) no
C23 C24 C28 O12 1.6(8) no
C23 C24 C28 O11 -178.8(5) no
N3 C24 C28 O11 -4.3(7) no
N3 C24 C28 O12 176.0(4) no

loop_
_cod_related_entry_id
_cod_related_entry_database
_cod_related_entry_code
1 ChemSpider 30651779
